data_4314967
loop_
_publ_author_name
'Shigehisa Akine'
'Satoko Kagiyama'
'Tatsuya Nabeshima'

_publ_contact_author_address
;
Tsukuba, Ibaraki 305-8571, Japan
;
_publ_contact_author_email akine@chem.tsukuba.ac.jp
_publ_contact_author_fax +81-29-853-4527
_publ_contact_author_name 'Shigehisa Akine'
_publ_contact_author_phone +81-29-853-4527
_publ_section_title
;
 Modulation of Multimetal Complexation Behavior of Tetraoxime Ligand by
 Covalent Transformation of Olefinic Functionalities
;
_journal_name_full 'Inorganic Chemistry'
_journal_page_first 2141
_journal_page_last 2152
_journal_paper_doi 10.1021/ic9019926
_journal_volume 49
_journal_year 2010
_chemical_formula_moiety C39.50H47Cl3N4O16.50Zn3
_chemical_formula_sum 'C39.5 H47 Cl3 N4 O16.5 Zn3'
_chemical_formula_weight 1144.27
_chemical_name_common '[LZn3(OAc)2(MeOH)2](CHCl3)(MeOH)0.5'
_chemical_name_systematic
; 
 ? 
;
_space_group_IT_number 2
_symmetry_cell_setting triclinic
_symmetry_space_group_name_Hall '-P 1'
_symmetry_space_group_name_H-M 'P -1'
_atom_sites_solution_hydrogens geom
_atom_sites_solution_primary direct
_atom_sites_solution_secondary difmap
_audit_creation_method SHELXL-97
_cell_angle_alpha 83.293(12)
_cell_angle_beta 68.602(15)
_cell_angle_gamma 70.833(14)
_cell_formula_units_Z 2
_cell_length_a 13.350(6)
_cell_length_b 14.073(4)
_cell_length_c 14.187(4)
_cell_measurement_reflns_used 22345
_cell_measurement_temperature 120
_cell_measurement_theta_max 27.00
_cell_measurement_theta_min 3.02
_cell_volume 2344.1(14)
_computing_cell_refinement 'Rapid AUTO (Rigaku Corp.)'
_computing_data_collection 'Rapid AUTO (Rigaku Corp.)'
_computing_data_reduction 'Rapid AUTO (Rigaku Corp.)'
_computing_molecular_graphics ORTEP-3
_computing_publication_material ORTEP-3
_computing_structure_refinement 'SHELXL-97 (Sheldrick, 1997)'
_computing_structure_solution 'DIRDIF99 (Beurskens et al., 1999)'
_diffrn_ambient_temperature 120
_diffrn_measured_fraction_theta_full 0.995
_diffrn_measured_fraction_theta_max 0.995
_diffrn_measurement_device_type 'Rigaku R-AXIS Rapid'
_diffrn_measurement_method IP
_diffrn_radiation_monochromator graphite
_diffrn_radiation_source 'fine-focus sealed tube'
_diffrn_radiation_type MoK\a
_diffrn_radiation_wavelength 0.71069
_diffrn_reflns_av_R_equivalents 0.0313
_diffrn_reflns_av_sigmaI/netI 0.0403
_diffrn_reflns_limit_h_max 17
_diffrn_reflns_limit_h_min -17
_diffrn_reflns_limit_k_max 17
_diffrn_reflns_limit_k_min -17
_diffrn_reflns_limit_l_max 18
_diffrn_reflns_limit_l_min -15
_diffrn_reflns_number 22345
_diffrn_reflns_theta_full 27.00
_diffrn_reflns_theta_max 27.00
_diffrn_reflns_theta_min 3.02
_diffrn_standards_decay_% 0
_diffrn_standards_interval_count 0
_diffrn_standards_interval_time 0
_diffrn_standards_number 0
_exptl_absorpt_coefficient_mu 1.767
_exptl_absorpt_correction_T_max 0.7188
_exptl_absorpt_correction_T_min 0.5383
_exptl_absorpt_correction_type multi-scan
_exptl_absorpt_process_details 'Rapid AUTO (Rigaku Corp.)'
_exptl_crystal_colour yellow
_exptl_crystal_density_diffrn 1.621
_exptl_crystal_density_method 'not measured'
_exptl_crystal_description prismatic
_exptl_crystal_F_000 1170
_exptl_crystal_size_max 0.40
_exptl_crystal_size_mid 0.25
_exptl_crystal_size_min 0.20
_refine_diff_density_max 1.573
_refine_diff_density_min -1.534
_refine_diff_density_rms 0.143
_refine_ls_extinction_method none
_refine_ls_goodness_of_fit_ref 1.043
_refine_ls_hydrogen_treatment mixed
_refine_ls_matrix_type full
_refine_ls_number_parameters 620
_refine_ls_number_reflns 10150
_refine_ls_number_restraints 18
_refine_ls_restrained_S_all 1.043
_refine_ls_R_factor_all 0.0559
_refine_ls_R_factor_gt 0.0504
_refine_ls_shift/su_max 0.001
_refine_ls_shift/su_mean 0.000
_refine_ls_structure_factor_coef Fsqd
_refine_ls_weighting_details 'calc w=1/[\s^2^(Fo^2^)+(0.0999P)^2^+4.0524P] where P=(Fo^2^+2Fc^2^)/3'
_refine_ls_weighting_scheme calc
_refine_ls_wR_factor_gt 0.1511
_refine_ls_wR_factor_ref 0.1551
_reflns_number_gt 9051
_reflns_number_total 10150
_reflns_threshold_expression >2sigma(I)
_cod_data_source_file ic9019926_si_001_03.cif
_cod_data_source_block allyl-LZn3
_cod_original_cell_volume 2344.0(14)
_cod_original_formula_sum 'C39.50 H47 Cl3 N4 O16.50 Zn3'
_cod_database_code 4314967

loop_
_symmetry_equiv_pos_as_xyz
'x, y, z'
'-x, -y, -z'

loop_
_atom_site_label
_atom_site_type_symbol
_atom_site_fract_x
_atom_site_fract_y
_atom_site_fract_z
_atom_site_U_iso_or_equiv
_atom_site_adp_type
_atom_site_occupancy
_atom_site_symmetry_multiplicity
_atom_site_calc_flag
_atom_site_refinement_flags
_atom_site_disorder_assembly
_atom_site_disorder_group
Zn1 Zn 0.56515(3) 0.20644(3) 0.07547(3) 0.01654(11) Uani 1 1 d . . .
Zn2 Zn 0.79211(3) 0.22107(3) 0.13103(3) 0.01755(11) Uani 1 1 d . A .
Zn3 Zn 0.87799(3) 0.40034(3) 0.20917(3) 0.01704(11) Uani 1 1 d . . .
C1 C 0.5747(3) 0.1308(2) -0.1488(3) 0.0223(7) Uani 1 1 d . . .
C2 C 0.6524(3) 0.1782(2) -0.1483(3) 0.0198(6) Uani 1 1 d . . .
C3 C 0.7261(3) 0.1986(3) -0.2441(3) 0.0260(7) Uani 1 1 d . . .
C4 C 0.7204(4) 0.1735(3) -0.3336(3) 0.0358(9) Uani 1 1 d . . .
H1 H 0.7688 0.1901 -0.3967 0.043 Uiso 1 1 calc R . .
C5 C 0.6450(4) 0.1247(3) -0.3317(3) 0.0376(9) Uani 1 1 d . . .
H2 H 0.6429 0.1064 -0.3932 0.045 Uiso 1 1 calc R . .
C6 C 0.5738(3) 0.1031(3) -0.2413(3) 0.0299(8) Uani 1 1 d . . .
H3 H 0.5226 0.0690 -0.2401 0.036 Uiso 1 1 calc R . .
O1 O 0.66038(19) 0.20635(17) -0.06626(17) 0.0202(5) Uani 1 1 d . . .
O2 O 0.8002(2) 0.2437(2) -0.23904(18) 0.0275(5) Uani 1 1 d . . .
C7 C 0.8872(3) 0.2521(3) -0.3335(3) 0.0298(8) Uani 1 1 d . . .
H4 H 0.8531 0.2946 -0.3815 0.036 Uiso 1 1 calc R . .
H5 H 0.9320 0.1849 -0.3644 0.036 Uiso 1 1 calc R . .
C8 C 0.9602(3) 0.2987(3) -0.3104(3) 0.0306(8) Uani 1 1 d . . .
H6 H 0.9247 0.3607 -0.2744 0.037 Uiso 1 1 calc R . .
C9 C 1.0695(4) 0.2608(4) -0.3358(4) 0.0442(10) Uani 1 1 d . . .
H7 H 1.1079 0.1989 -0.3718 0.053 Uiso 1 1 calc R . .
H8 H 1.1109 0.2950 -0.3183 0.053 Uiso 1 1 calc R . .
C10 C 0.4887(3) 0.1105(2) -0.0586(3) 0.0214(6) Uani 1 1 d . . .
H9 H 0.4440 0.0738 -0.0666 0.026 Uiso 1 1 calc R . .
N1 N 0.4682(2) 0.1381(2) 0.0310(2) 0.0205(5) Uani 1 1 d . . .
O3 O 0.3773(2) 0.10730(18) 0.1012(2) 0.0250(5) Uani 1 1 d . . .
C11 C 0.3382(3) 0.1562(3) 0.1963(3) 0.0255(7) Uani 1 1 d . . .
H10 H 0.4042 0.1558 0.2129 0.031 Uiso 1 1 calc R . .
H11 H 0.2954 0.1179 0.2496 0.031 Uiso 1 1 calc R . .
C12 C 0.2638(3) 0.2630(3) 0.1968(3) 0.0254(7) Uani 1 1 d . . .
H12 H 0.1925 0.2624 0.1907 0.030 Uiso 1 1 calc R . .
H13 H 0.2445 0.2944 0.2626 0.030 Uiso 1 1 calc R . .
O4 O 0.31474(19) 0.32406(17) 0.11654(19) 0.0219(5) Uani 1 1 d . . .
N2 N 0.4153(2) 0.3298(2) 0.1254(2) 0.0185(5) Uani 1 1 d . . .
C13 C 0.4134(2) 0.4219(2) 0.1210(2) 0.0161(6) Uani 1 1 d . . .
H14 H 0.3471 0.4715 0.1161 0.019 Uiso 1 1 calc R . .
C14 C 0.5027(3) 0.4569(2) 0.1228(2) 0.0162(6) Uani 1 1 d . . .
C15 C 0.6068(3) 0.3917(2) 0.1257(2) 0.0150(5) Uani 1 1 d . . .
C16 C 0.6897(2) 0.4341(2) 0.1301(2) 0.0152(6) Uani 1 1 d . . .
C17 C 0.6649(3) 0.5387(2) 0.1293(2) 0.0165(6) Uani 1 1 d . . .
C18 C 0.5589(3) 0.6021(2) 0.1247(2) 0.0181(6) Uani 1 1 d . . .
H15 H 0.5431 0.6731 0.1235 0.022 Uiso 1 1 calc R . .
C19 C 0.4806(3) 0.5627(2) 0.1219(2) 0.0174(6) Uani 1 1 d . . .
H16 H 0.4100 0.6060 0.1194 0.021 Uiso 1 1 calc R . .
O5 O 0.63313(18) 0.29219(16) 0.12589(17) 0.0166(4) Uani 1 1 d . . .
O6 O 0.78733(18) 0.37070(16) 0.13312(16) 0.0167(4) Uani 1 1 d . . .
C20 C 0.7416(3) 0.5895(2) 0.1337(2) 0.0187(6) Uani 1 1 d . . .
H17 H 0.7179 0.6609 0.1306 0.022 Uiso 1 1 calc R . .
N3 N 0.8396(2) 0.5453(2) 0.1416(2) 0.0194(5) Uani 1 1 d . . .
O7 O 0.8842(2) 0.61992(18) 0.15543(18) 0.0226(5) Uani 1 1 d . . .
C21 C 1.0027(3) 0.5984(3) 0.0955(3) 0.0241(7) Uani 1 1 d . . .
H18 H 1.0298 0.6510 0.1095 0.029 Uiso 1 1 calc R . .
H19 H 1.0107 0.6034 0.0231 0.029 Uiso 1 1 calc R . .
C22 C 1.0786(3) 0.4971(3) 0.1129(2) 0.0242(7) Uani 1 1 d . . .
H20 H 1.0592 0.4439 0.0899 0.029 Uiso 1 1 calc R . .
H21 H 1.1580 0.4920 0.0714 0.029 Uiso 1 1 calc R . .
O8 O 1.06963(19) 0.47946(19) 0.21723(17) 0.0232(5) Uani 1 1 d . . .
N4 N 0.9667(2) 0.4576(2) 0.2729(2) 0.0200(5) Uani 1 1 d . . .
C23 C 0.9351(3) 0.4803(2) 0.3660(2) 0.0209(6) Uani 1 1 d . . .
H22 H 0.9815 0.5078 0.3846 0.025 Uiso 1 1 calc R . .
C24 C 0.8352(3) 0.4682(3) 0.4458(2) 0.0220(6) Uani 1 1 d . . .
C25 C 0.7605(3) 0.4242(2) 0.4324(2) 0.0208(6) Uani 1 1 d . . .
C26 C 0.6650(3) 0.4198(3) 0.5200(3) 0.0253(7) Uani 1 1 d . . .
C27 C 0.6476(3) 0.4580(3) 0.6123(3) 0.0319(8) Uani 1 1 d . . .
H23 H 0.5841 0.4532 0.6695 0.038 Uiso 1 1 calc R . .
C28 C 0.7211(4) 0.5029(3) 0.6228(3) 0.0361(9) Uani 1 1 d . . .
H24 H 0.7075 0.5299 0.6862 0.043 Uiso 1 1 calc R . .
C29 C 0.8135(3) 0.5081(3) 0.5407(3) 0.0298(8) Uani 1 1 d . . .
H25 H 0.8638 0.5391 0.5477 0.036 Uiso 1 1 calc R . .
O9 O 0.7717(2) 0.39031(19) 0.34535(17) 0.0239(5) Uani 1 1 d . . .
O10 O 0.5944(2) 0.3766(2) 0.50463(19) 0.0286(5) Uani 1 1 d . . .
C30 C 0.4931(3) 0.3793(3) 0.5902(3) 0.0319(8) Uani 1 1 d . . .
H26 H 0.4501 0.4497 0.6129 0.038 Uiso 1 1 calc R . .
H27 H 0.5134 0.3407 0.6471 0.038 Uiso 1 1 calc R . .
C31 C 0.4225(3) 0.3349(3) 0.5604(3) 0.0371(9) Uani 1 1 d . . .
H28 H 0.4091 0.3559 0.4988 0.045 Uiso 1 1 calc R . .
C32 C 0.3779(4) 0.2676(4) 0.6158(4) 0.0513(12) Uani 1 1 d . . .
H29 H 0.3903 0.2455 0.6776 0.062 Uiso 1 1 calc R . .
H30 H 0.3331 0.2409 0.5940 0.062 Uiso 1 1 calc R . .
O11 O 0.6104(2) 0.08377(18) 0.1542(2) 0.0257(5) Uani 1 1 d . . .
O12 O 0.7799(2) 0.07920(17) 0.1521(2) 0.0264(5) Uani 1 1 d . . .
C33 C 0.7013(3) 0.0427(2) 0.1720(3) 0.0222(6) Uani 1 1 d . . .
C34 C 0.7132(4) -0.0587(3) 0.2241(3) 0.0367(9) Uani 1 1 d . . .
H31 H 0.6452 -0.0779 0.2365 0.055 Uiso 1 1 calc R . .
H32 H 0.7226 -0.0545 0.2887 0.055 Uiso 1 1 calc R . .
H33 H 0.7795 -0.1094 0.1807 0.055 Uiso 1 1 calc R . .
O13 O 0.9558(2) 0.16833(19) 0.1199(2) 0.0301(6) Uani 1 1 d . . .
O14 O 1.0177(2) 0.2925(2) 0.1379(2) 0.0277(5) Uani 1 1 d . . .
C35 C 1.0316(3) 0.2105(3) 0.1012(3) 0.0326(8) Uani 1 1 d . . .
C36 C 1.1487(4) 0.1614(4) 0.0258(4) 0.0499(12) Uani 1 1 d . . .
H34 H 1.1655 0.2064 -0.0320 0.075 Uiso 1 1 calc R . .
H35 H 1.1511 0.0978 0.0021 0.075 Uiso 1 1 calc R . .
H36 H 1.2050 0.1485 0.0586 0.075 Uiso 1 1 calc R . .
O15 O 0.84898(19) 0.20835(18) -0.03228(18) 0.0217(5) Uani 1 1 d D . .
H37 H 0.787(3) 0.210(3) -0.052(3) 0.033 Uiso 1 1 d D . .
C37 C 0.9366(3) 0.1201(3) -0.0822(3) 0.0321(8) Uani 1 1 d . . .
H38 H 1.0009 0.1069 -0.0594 0.048 Uiso 1 1 calc R . .
H39 H 0.9611 0.1307 -0.1556 0.048 Uiso 1 1 calc R . .
H40 H 0.9075 0.0624 -0.0658 0.048 Uiso 1 1 calc R . .
O16 O 0.7330(2) 0.22989(19) 0.29750(19) 0.0281(5) Uani 1 1 d DU . .
H41 H 0.733(4) 0.291(2) 0.322(4) 0.042 Uiso 1 1 d D . .
C38 C 0.6531(12) 0.1880(10) 0.3615(6) 0.038(2) Uani 0.70(4) 1 d PU A 1
H42 H 0.6402 0.2017 0.4318 0.057 Uiso 0.70(4) 1 calc PR A 1
H43 H 0.6800 0.1152 0.3502 0.057 Uiso 0.70(4) 1 calc PR A 1
H44 H 0.5822 0.2174 0.3480 0.057 Uiso 0.70(4) 1 calc PR A 1
C39 C 0.614(2) 0.219(2) 0.3550(14) 0.034(4) Uani 0.30(4) 1 d PU A 2
H45 H 0.5964 0.2246 0.4280 0.051 Uiso 0.30(4) 1 calc PR A 2
H46 H 0.6132 0.1535 0.3397 0.051 Uiso 0.30(4) 1 calc PR A 2
H47 H 0.5581 0.2727 0.3338 0.051 Uiso 0.30(4) 1 calc PR A 2
Cl1 Cl 0.89359(18) 0.03055(14) 0.42761(14) 0.0849(5) Uani 1 1 d . . .
Cl2 Cl 0.9761(2) 0.20149(12) 0.40009(12) 0.0900(6) Uani 1 1 d . . .
Cl3 Cl 1.10387(12) 0.02977(11) 0.26909(12) 0.0644(4) Uani 1 1 d . . .
C40 C 0.9666(5) 0.1035(4) 0.3390(4) 0.0599(15) Uani 1 1 d . . .
H48 H 0.9248 0.1339 0.2914 0.072 Uiso 1 1 calc R . .
O17 O 0.689(2) -0.101(2) 0.532(2) 0.119(9) Uiso 0.25 1 d PD B -1
H49 H 0.7354 -0.0683 0.5073 0.178 Uiso 0.25 1 calc PR B -1
C41 C 0.576(3) -0.040(3) 0.526(4) 0.114(12) Uiso 0.25 1 d PD B -1
H50 H 0.5854 -0.0141 0.4569 0.170 Uiso 0.25 1 calc PR B -1
H51 H 0.5421 0.0170 0.5733 0.170 Uiso 0.25 1 calc PR B -1
H52 H 0.5259 -0.0818 0.5436 0.170 Uiso 0.25 1 calc PR B -1
O18 O 0.664(3) -0.049(3) 0.472(2) 0.153(12) Uiso 0.25 1 d PD C -2
H53 H 0.7185 -0.0342 0.4769 0.229 Uiso 0.25 1 calc PR C -2
C42 C 0.609(3) -0.092(2) 0.565(2) 0.076(7) Uiso 0.25 1 d PD C -2
H54 H 0.5469 -0.1110 0.5586 0.114 Uiso 0.25 1 calc PR C -2
H55 H 0.5777 -0.0432 0.6203 0.114 Uiso 0.25 1 calc PR C -2
H56 H 0.6631 -0.1524 0.5807 0.114 Uiso 0.25 1 calc PR C -2

loop_
_atom_site_aniso_label
_atom_site_aniso_U_11
_atom_site_aniso_U_22
_atom_site_aniso_U_33
_atom_site_aniso_U_23
_atom_site_aniso_U_13
_atom_site_aniso_U_12
Zn1 0.01417(19) 0.01531(18) 0.02012(19) -0.00186(14) -0.00611(14) -0.00373(13)
Zn2 0.01474(19) 0.01596(18) 0.0226(2) -0.00216(14) -0.00867(15) -0.00233(13)
Zn3 0.01415(19) 0.0229(2) 0.01434(18) -0.00325(14) -0.00421(14) -0.00576(14)
C1 0.0269(17) 0.0169(14) 0.0268(16) 0.0012(13) -0.0149(14) -0.0055(12)
C2 0.0226(16) 0.0149(13) 0.0226(15) -0.0014(12) -0.0112(13) -0.0023(12)
C3 0.0310(18) 0.0245(16) 0.0245(17) 0.0003(14) -0.0107(14) -0.0101(14)
C4 0.046(2) 0.043(2) 0.0240(18) -0.0001(16) -0.0108(17) -0.0222(19)
C5 0.051(3) 0.045(2) 0.0278(19) -0.0018(17) -0.0198(18) -0.022(2)
C6 0.038(2) 0.0268(17) 0.0347(19) -0.0013(15) -0.0199(17) -0.0144(15)
O1 0.0193(11) 0.0225(11) 0.0199(11) -0.0030(9) -0.0061(9) -0.0076(9)
O2 0.0274(13) 0.0354(13) 0.0210(12) -0.0012(10) -0.0043(10) -0.0157(11)
C7 0.033(2) 0.0347(19) 0.0209(16) -0.0021(15) -0.0028(14) -0.0168(16)
C8 0.034(2) 0.0351(19) 0.0246(17) 0.0018(15) -0.0063(15) -0.0174(16)
C9 0.035(2) 0.049(3) 0.047(3) -0.004(2) -0.0084(19) -0.017(2)
C10 0.0208(15) 0.0119(13) 0.0350(18) -0.0006(13) -0.0144(14) -0.0041(11)
N1 0.0170(13) 0.0163(12) 0.0280(14) -0.0002(11) -0.0077(11) -0.0050(10)
O3 0.0209(12) 0.0217(11) 0.0333(13) -0.0022(10) -0.0059(10) -0.0109(9)
C11 0.0206(16) 0.0256(16) 0.0279(17) 0.0014(14) -0.0040(13) -0.0097(13)
C12 0.0171(15) 0.0241(16) 0.0336(18) -0.0041(14) -0.0047(13) -0.0079(13)
O4 0.0134(11) 0.0221(11) 0.0326(12) -0.0017(10) -0.0108(9) -0.0047(9)
N2 0.0123(12) 0.0220(13) 0.0223(13) -0.0017(11) -0.0061(10) -0.0058(10)
C13 0.0130(13) 0.0183(14) 0.0143(13) -0.0030(11) -0.0041(11) -0.0009(11)
C14 0.0155(14) 0.0193(14) 0.0125(13) -0.0013(11) -0.0035(11) -0.0047(11)
C15 0.0159(14) 0.0147(13) 0.0129(13) -0.0011(11) -0.0044(11) -0.0032(11)
C16 0.0145(14) 0.0189(14) 0.0107(12) -0.0007(11) -0.0035(10) -0.0040(11)
C17 0.0162(14) 0.0187(14) 0.0141(13) 0.0001(11) -0.0040(11) -0.0062(11)
C18 0.0184(15) 0.0156(13) 0.0192(14) 0.0009(12) -0.0065(12) -0.0042(11)
C19 0.0174(14) 0.0170(14) 0.0165(14) 0.0009(12) -0.0078(11) -0.0017(11)
O5 0.0142(10) 0.0151(10) 0.0202(10) -0.0019(8) -0.0068(8) -0.0027(8)
O6 0.0139(10) 0.0170(10) 0.0190(10) -0.0031(8) -0.0066(8) -0.0023(8)
C20 0.0196(15) 0.0199(14) 0.0168(14) -0.0007(12) -0.0052(12) -0.0075(12)
N3 0.0187(13) 0.0244(13) 0.0182(12) -0.0036(11) -0.0050(10) -0.0109(11)
O7 0.0209(12) 0.0250(11) 0.0264(12) -0.0036(10) -0.0068(10) -0.0131(9)
C21 0.0203(16) 0.0345(18) 0.0214(15) 0.0007(14) -0.0056(13) -0.0153(14)
C22 0.0180(15) 0.0375(19) 0.0170(14) -0.0040(14) -0.0013(12) -0.0126(14)
O8 0.0160(11) 0.0361(13) 0.0197(11) -0.0005(10) -0.0047(9) -0.0125(10)
N4 0.0153(13) 0.0263(14) 0.0188(12) -0.0024(11) -0.0034(10) -0.0091(11)
C23 0.0233(16) 0.0245(16) 0.0200(15) 0.0003(13) -0.0106(13) -0.0103(13)
C24 0.0230(16) 0.0266(16) 0.0163(14) -0.0017(13) -0.0063(12) -0.0077(13)
C25 0.0236(16) 0.0228(15) 0.0154(14) -0.0010(12) -0.0057(12) -0.0071(13)
C26 0.0271(17) 0.0289(17) 0.0198(15) 0.0012(14) -0.0062(13) -0.0112(14)
C27 0.035(2) 0.038(2) 0.0174(16) -0.0020(15) 0.0003(14) -0.0151(16)
C28 0.047(2) 0.047(2) 0.0150(16) -0.0082(16) -0.0057(16) -0.0194(19)
C29 0.038(2) 0.0370(19) 0.0209(16) -0.0013(15) -0.0108(15) -0.0180(16)
O9 0.0234(12) 0.0351(13) 0.0157(10) -0.0052(10) -0.0032(9) -0.0144(10)
O10 0.0259(13) 0.0365(14) 0.0221(12) -0.0024(11) -0.0009(10) -0.0155(11)
C30 0.0260(18) 0.0325(19) 0.0279(18) 0.0041(15) -0.0003(15) -0.0090(15)
C31 0.0249(19) 0.035(2) 0.045(2) 0.0009(18) -0.0054(17) -0.0074(15)
C32 0.036(2) 0.053(3) 0.063(3) 0.009(2) -0.008(2) -0.026(2)
O11 0.0235(12) 0.0226(11) 0.0344(13) 0.0060(10) -0.0141(10) -0.0088(10)
O12 0.0220(12) 0.0178(11) 0.0393(14) -0.0021(10) -0.0119(11) -0.0040(9)
C33 0.0230(16) 0.0203(15) 0.0217(15) -0.0007(13) -0.0076(13) -0.0044(12)
C34 0.031(2) 0.0305(19) 0.046(2) 0.0136(18) -0.0159(18) -0.0088(16)
O13 0.0207(12) 0.0265(12) 0.0462(15) -0.0087(11) -0.0199(11) 0.0012(10)
O14 0.0150(11) 0.0355(13) 0.0314(13) -0.0148(11) -0.0066(10) -0.0028(10)
C35 0.0187(17) 0.043(2) 0.036(2) -0.0182(17) -0.0116(15) -0.0009(15)
C36 0.028(2) 0.058(3) 0.057(3) -0.028(2) -0.005(2) -0.007(2)
O15 0.0165(11) 0.0241(11) 0.0229(11) -0.0074(9) -0.0065(9) -0.0020(9)
C37 0.0276(19) 0.0302(18) 0.0301(18) -0.0096(16) -0.0080(15) 0.0028(15)
O16 0.0392(15) 0.0261(12) 0.0220(12) 0.0006(10) -0.0108(11) -0.0140(11)
C38 0.043(4) 0.039(4) 0.032(3) 0.001(2) -0.006(2) -0.020(3)
C39 0.036(5) 0.033(6) 0.030(5) 0.000(4) -0.006(4) -0.012(5)
Cl1 0.0928(13) 0.0721(10) 0.0704(10) 0.0090(8) -0.0163(9) -0.0173(9)
Cl2 0.1476(18) 0.0459(7) 0.0523(8) -0.0074(7) -0.0268(10) -0.0057(9)
Cl3 0.0536(8) 0.0583(8) 0.0754(9) -0.0198(7) -0.0295(7) 0.0051(6)
C40 0.058(3) 0.058(3) 0.047(3) -0.003(2) -0.022(2) 0.009(3)

loop_
_atom_type_symbol
_atom_type_description
_atom_type_scat_dispersion_real
_atom_type_scat_dispersion_imag
_atom_type_scat_source
C C 0.0033 0.0016 'International Tables Vol C Tables 4.2.6.8 and 6.1.1.4'
H H 0.0000 0.0000 'International Tables Vol C Tables 4.2.6.8 and 6.1.1.4'
N N 0.0061 0.0033 'International Tables Vol C Tables 4.2.6.8 and 6.1.1.4'
O O 0.0106 0.0060 'International Tables Vol C Tables 4.2.6.8 and 6.1.1.4'
Zn Zn 0.2839 1.4301 'International Tables Vol C Tables 4.2.6.8 and 6.1.1.4'
Cl Cl 0.1484 0.1585 'International Tables Vol C Tables 4.2.6.8 and 6.1.1.4'

loop_
_geom_angle_atom_site_label_1
_geom_angle_atom_site_label_2
_geom_angle_atom_site_label_3
_geom_angle
_geom_angle_site_symmetry_1
_geom_angle_site_symmetry_3
_geom_angle_publ_flag
O1 Zn1 O11 116.32(10) . . ?
O1 Zn1 O5 95.77(9) . . ?
O11 Zn1 O5 96.67(10) . . ?
O1 Zn1 N2 116.71(10) . . ?
O11 Zn1 N2 126.62(11) . . ?
O5 Zn1 N2 83.80(10) . . ?
O1 Zn1 N1 88.53(11) . . ?
O11 Zn1 N1 89.27(10) . . ?
O5 Zn1 N1 170.18(9) . . ?
N2 Zn1 N1 86.38(11) . . ?
O13 Zn2 O12 90.77(10) . . ?
O13 Zn2 O5 170.69(10) . . ?
O12 Zn2 O5 97.04(9) . . ?
O13 Zn2 O6 92.65(10) . . ?
O12 Zn2 O6 170.94(10) . . ?
O5 Zn2 O6 80.38(9) . . ?
O13 Zn2 O15 87.92(10) . . ?
O12 Zn2 O15 92.50(10) . . ?
O5 Zn2 O15 86.68(9) . . ?
O6 Zn2 O15 96.00(9) . . ?
O13 Zn2 O16 92.42(11) . . ?
O12 Zn2 O16 85.85(10) . . ?
O5 Zn2 O16 93.19(10) . . ?
O6 Zn2 O16 85.63(9) . . ?
O15 Zn2 O16 178.31(9) . . ?
O9 Zn3 O14 125.51(11) . . ?
O9 Zn3 O6 96.14(10) . . ?
O14 Zn3 O6 93.27(10) . . ?
O9 Zn3 N4 89.22(10) . . ?
O14 Zn3 N4 91.42(11) . . ?
O6 Zn3 N4 168.98(10) . . ?
O9 Zn3 N3 114.41(11) . . ?
O14 Zn3 N3 119.94(11) . . ?
O6 Zn3 N3 83.76(10) . . ?
N4 Zn3 N3 85.26(11) . . ?
C2 C1 C6 120.6(3) . . ?
C2 C1 C10 124.0(3) . . ?
C6 C1 C10 115.3(3) . . ?
O1 C2 C1 125.2(3) . . ?
O1 C2 C3 118.1(3) . . ?
C1 C2 C3 116.7(3) . . ?
O2 C3 C4 124.6(3) . . ?
O2 C3 C2 114.2(3) . . ?
C4 C3 C2 121.2(3) . . ?
C5 C4 C3 120.8(4) . . ?
C5 C4 H1 119.6 . . ?
C3 C4 H1 119.6 . . ?
C6 C5 C4 119.5(4) . . ?
C6 C5 H2 120.2 . . ?
C4 C5 H2 120.2 . . ?
C5 C6 C1 121.0(3) . . ?
C5 C6 H3 119.5 . . ?
C1 C6 H3 119.5 . . ?
C2 O1 Zn1 130.5(2) . . ?
C3 O2 C7 115.9(3) . . ?
O2 C7 C8 107.0(3) . . ?
O2 C7 H4 110.3 . . ?
C8 C7 H4 110.3 . . ?
O2 C7 H5 110.3 . . ?
C8 C7 H5 110.3 . . ?
H4 C7 H5 108.6 . . ?
C9 C8 C7 124.7(4) . . ?
C9 C8 H6 117.6 . . ?
C7 C8 H6 117.6 . . ?
C8 C9 H7 120.0 . . ?
C8 C9 H8 120.0 . . ?
H7 C9 H8 120.0 . . ?
N1 C10 C1 125.2(3) . . ?
N1 C10 H9 117.4 . . ?
C1 C10 H9 117.4 . . ?
C10 N1 O3 110.5(3) . . ?
C10 N1 Zn1 126.1(2) . . ?
O3 N1 Zn1 123.1(2) . . ?
N1 O3 C11 110.4(2) . . ?
O3 C11 C12 112.7(3) . . ?
O3 C11 H10 109.1 . . ?
C12 C11 H10 109.1 . . ?
O3 C11 H11 109.1 . . ?
C12 C11 H11 109.1 . . ?
H10 C11 H11 107.8 . . ?
O4 C12 C11 113.9(3) . . ?
O4 C12 H12 108.8 . . ?
C11 C12 H12 108.8 . . ?
O4 C12 H13 108.8 . . ?
C11 C12 H13 108.8 . . ?
H12 C12 H13 107.7 . . ?
N2 O4 C12 110.3(2) . . ?
C13 N2 O4 109.8(2) . . ?
C13 N2 Zn1 124.2(2) . . ?
O4 N2 Zn1 118.95(19) . . ?
N2 C13 C14 125.8(3) . . ?
N2 C13 H14 117.1 . . ?
C14 C13 H14 117.1 . . ?
C15 C14 C19 120.4(3) . . ?
C15 C14 C13 123.1(3) . . ?
C19 C14 C13 116.5(3) . . ?
O5 C15 C14 123.4(3) . . ?
O5 C15 C16 117.6(3) . . ?
C14 C15 C16 118.9(3) . . ?
O6 C16 C17 123.3(3) . . ?
O6 C16 C15 117.6(3) . . ?
C17 C16 C15 119.1(3) . . ?
C16 C17 C18 120.2(3) . . ?
C16 C17 C20 123.8(3) . . ?
C18 C17 C20 116.0(3) . . ?
C19 C18 C17 120.8(3) . . ?
C19 C18 H15 119.6 . . ?
C17 C18 H15 119.6 . . ?
C18 C19 C14 120.6(3) . . ?
C18 C19 H16 119.7 . . ?
C14 C19 H16 119.7 . . ?
C15 O5 Zn1 128.00(19) . . ?
C15 O5 Zn2 112.79(18) . . ?
Zn1 O5 Zn2 115.65(10) . . ?
C16 O6 Zn3 123.37(19) . . ?
C16 O6 Zn2 111.59(18) . . ?
Zn3 O6 Zn2 116.61(10) . . ?
N3 C20 C17 125.2(3) . . ?
N3 C20 H17 117.4 . . ?
C17 C20 H17 117.4 . . ?
C20 N3 O7 108.9(3) . . ?
C20 N3 Zn3 121.6(2) . . ?
O7 N3 Zn3 120.73(19) . . ?
N3 O7 C21 111.7(2) . . ?
O7 C21 C22 115.8(3) . . ?
O7 C21 H18 108.3 . . ?
C22 C21 H18 108.3 . . ?
O7 C21 H19 108.3 . . ?
C22 C21 H19 108.3 . . ?
H18 C21 H19 107.4 . . ?
O8 C22 C21 113.2(3) . . ?
O8 C22 H20 108.9 . . ?
C21 C22 H20 108.9 . . ?
O8 C22 H21 108.9 . . ?
C21 C22 H21 108.9 . . ?
H20 C22 H21 107.8 . . ?
N4 O8 C22 109.4(2) . . ?
C23 N4 O8 109.9(3) . . ?
C23 N4 Zn3 125.3(2) . . ?
O8 N4 Zn3 124.74(19) . . ?
N4 C23 C24 126.0(3) . . ?
N4 C23 H22 117.0 . . ?
C24 C23 H22 117.0 . . ?
C25 C24 C29 120.8(3) . . ?
C25 C24 C23 124.3(3) . . ?
C29 C24 C23 114.8(3) . . ?
O9 C25 C24 124.4(3) . . ?
O9 C25 C26 119.1(3) . . ?
C24 C25 C26 116.5(3) . . ?
O10 C26 C27 123.8(3) . . ?
O10 C26 C25 115.1(3) . . ?
C27 C26 C25 121.1(3) . . ?
C26 C27 C28 121.1(3) . . ?
C26 C27 H23 119.4 . . ?
C28 C27 H23 119.4 . . ?
C29 C28 C27 119.3(3) . . ?
C29 C28 H24 120.3 . . ?
C27 C28 H24 120.3 . . ?
C28 C29 C24 121.1(3) . . ?
C28 C29 H25 119.4 . . ?
C24 C29 H25 119.4 . . ?
C25 O9 Zn3 130.0(2) . . ?
C26 O10 C30 115.5(3) . . ?
O10 C30 C31 109.2(3) . . ?
O10 C30 H26 109.8 . . ?
C31 C30 H26 109.8 . . ?
O10 C30 H27 109.8 . . ?
C31 C30 H27 109.8 . . ?
H26 C30 H27 108.3 . . ?
C32 C31 C30 122.6(5) . . ?
C32 C31 H28 118.7 . . ?
C30 C31 H28 118.7 . . ?
C31 C32 H29 120.0 . . ?
C31 C32 H30 120.0 . . ?
H29 C32 H30 120.0 . . ?
C33 O11 Zn1 130.5(2) . . ?
C33 O12 Zn2 134.7(2) . . ?
O12 C33 O11 125.6(3) . . ?
O12 C33 C34 117.9(3) . . ?
O11 C33 C34 116.5(3) . . ?
C33 C34 H31 109.5 . . ?
C33 C34 H32 109.5 . . ?
H31 C34 H32 109.5 . . ?
C33 C34 H33 109.5 . . ?
H31 C34 H33 109.5 . . ?
H32 C34 H33 109.5 . . ?
C35 O13 Zn2 132.7(2) . . ?
C35 O14 Zn3 131.1(2) . . ?
O14 C35 O13 125.3(3) . . ?
O14 C35 C36 115.7(4) . . ?
O13 C35 C36 118.9(4) . . ?
C35 C36 H34 109.5 . . ?
C35 C36 H35 109.5 . . ?
H34 C36 H35 109.5 . . ?
C35 C36 H36 109.5 . . ?
H34 C36 H36 109.5 . . ?
H35 C36 H36 109.5 . . ?
C37 O15 Zn2 119.7(2) . . ?
C37 O15 H37 103(3) . . ?
Zn2 O15 H37 109(3) . . ?
O15 C37 H38 109.5 . . ?
O15 C37 H39 109.5 . . ?
H38 C37 H39 109.5 . . ?
O15 C37 H40 109.5 . . ?
H38 C37 H40 109.5 . . ?
H39 C37 H40 109.5 . . ?
C38 O16 Zn2 124.0(4) . . ?
C39 O16 Zn2 116.2(8) . . ?
C38 O16 H41 115(3) . . ?
C39 O16 H41 107(3) . . ?
Zn2 O16 H41 113(3) . . ?
O16 C38 H42 109.5 . . ?
O16 C38 H43 109.5 . . ?
H42 C38 H43 109.5 . . ?
O16 C38 H44 109.5 . . ?
H42 C38 H44 109.5 . . ?
H43 C38 H44 109.5 . . ?
O16 C39 H45 109.5 . . ?
O16 C39 H46 109.5 . . ?
H45 C39 H46 109.5 . . ?
O16 C39 H47 109.5 . . ?
H45 C39 H47 109.5 . . ?
H46 C39 H47 109.5 . . ?
Cl1 C40 Cl3 110.9(3) . . ?
Cl1 C40 Cl2 110.5(3) . . ?
Cl3 C40 Cl2 108.8(4) . . ?
Cl1 C40 H48 108.9 . . ?
Cl3 C40 H48 108.9 . . ?
Cl2 C40 H48 108.9 . . ?
C41 O17 H49 109.5 . . ?
O17 C41 H50 109.5 . . ?
O17 C41 H51 109.5 . . ?
H50 C41 H51 109.5 . . ?
O17 C41 H52 109.5 . . ?
H50 C41 H52 109.5 . . ?
H51 C41 H52 109.5 . . ?
C42 O18 H53 109.5 . . ?
O18 C42 H54 109.5 . . ?
O18 C42 H55 109.5 . . ?
H54 C42 H55 109.5 . . ?
O18 C42 H56 109.5 . . ?
H54 C42 H56 109.5 . . ?
H55 C42 H56 109.5 . . ?

loop_
_geom_bond_atom_site_label_1
_geom_bond_atom_site_label_2
_geom_bond_distance
_geom_bond_site_symmetry_2
_geom_bond_publ_flag
Zn1 O1 1.948(2) . ?
Zn1 O11 1.987(2) . ?
Zn1 O5 2.046(2) . ?
Zn1 N2 2.119(3) . ?
Zn1 N1 2.135(3) . ?
Zn2 O13 2.016(3) . ?
Zn2 O12 2.035(2) . ?
Zn2 O5 2.052(2) . ?
Zn2 O6 2.089(2) . ?
Zn2 O15 2.168(2) . ?
Zn2 O16 2.204(3) . ?
Zn3 O9 1.958(2) . ?
Zn3 O14 1.982(3) . ?
Zn3 O6 2.047(2) . ?
Zn3 N4 2.109(3) . ?
Zn3 N3 2.135(3) . ?
C1 C2 1.408(5) . ?
C1 C6 1.417(5) . ?
C1 C10 1.447(5) . ?
C2 O1 1.322(4) . ?
C2 C3 1.419(5) . ?
C3 O2 1.363(4) . ?
C3 C4 1.392(5) . ?
C4 C5 1.385(6) . ?
C4 H1 0.9500 . ?
C5 C6 1.360(6) . ?
C5 H2 0.9500 . ?
C6 H3 0.9500 . ?
O2 C7 1.441(4) . ?
C7 C8 1.479(5) . ?
C7 H4 0.9900 . ?
C7 H5 0.9900 . ?
C8 C9 1.301(6) . ?
C8 H6 0.9500 . ?
C9 H7 0.9500 . ?
C9 H8 0.9500 . ?
C10 N1 1.277(5) . ?
C10 H9 0.9500 . ?
N1 O3 1.419(4) . ?
O3 C11 1.426(4) . ?
C11 C12 1.505(5) . ?
C11 H10 0.9900 . ?
C11 H11 0.9900 . ?
C12 O4 1.444(4) . ?
C12 H12 0.9900 . ?
C12 H13 0.9900 . ?
O4 N2 1.422(3) . ?
N2 C13 1.283(4) . ?
C13 C14 1.440(4) . ?
C13 H14 0.9500 . ?
C14 C15 1.404(4) . ?
C14 C19 1.419(4) . ?
C15 O5 1.328(4) . ?
C15 C16 1.441(4) . ?
C16 O6 1.328(4) . ?
C16 C17 1.399(4) . ?
C17 C18 1.425(4) . ?
C17 C20 1.449(4) . ?
C18 C19 1.349(4) . ?
C18 H15 0.9500 . ?
C19 H16 0.9500 . ?
C20 N3 1.291(4) . ?
C20 H17 0.9500 . ?
N3 O7 1.427(3) . ?
O7 C21 1.443(4) . ?
C21 C22 1.506(5) . ?
C21 H18 0.9900 . ?
C21 H19 0.9900 . ?
C22 O8 1.439(4) . ?
C22 H20 0.9900 . ?
C22 H21 0.9900 . ?
O8 N4 1.427(3) . ?
N4 C23 1.276(4) . ?
C23 C24 1.447(5) . ?
C23 H22 0.9500 . ?
C24 C25 1.409(5) . ?
C24 C29 1.413(5) . ?
C25 O9 1.315(4) . ?
C25 C26 1.433(5) . ?
C26 O10 1.365(4) . ?
C26 C27 1.385(5) . ?
C27 C28 1.386(6) . ?
C27 H23 0.9500 . ?
C28 C29 1.368(5) . ?
C28 H24 0.9500 . ?
C29 H25 0.9500 . ?
O10 C30 1.444(4) . ?
C30 C31 1.482(6) . ?
C30 H26 0.9900 . ?
C30 H27 0.9900 . ?
C31 C32 1.313(6) . ?
C31 H28 0.9500 . ?
C32 H29 0.9500 . ?
C32 H30 0.9500 . ?
O11 C33 1.266(4) . ?
O12 C33 1.244(4) . ?
C33 C34 1.516(5) . ?
C34 H31 0.9800 . ?
C34 H32 0.9800 . ?
C34 H33 0.9800 . ?
O13 C35 1.268(5) . ?
O14 C35 1.252(5) . ?
C35 C36 1.519(6) . ?
C36 H34 0.9800 . ?
C36 H35 0.9800 . ?
C36 H36 0.9800 . ?
O15 C37 1.435(4) . ?
O15 H37 0.962(19) . ?
C37 H38 0.9800 . ?
C37 H39 0.9800 . ?
C37 H40 0.9800 . ?
O16 C38 1.374(7) . ?
O16 C39 1.54(2) . ?
O16 H41 0.966(19) . ?
C38 H42 0.9800 . ?
C38 H43 0.9800 . ?
C38 H44 0.9800 . ?
C39 H45 0.9800 . ?
C39 H46 0.9800 . ?
C39 H47 0.9800 . ?
Cl1 C40 1.746(7) . ?
Cl2 C40 1.773(7) . ?
Cl3 C40 1.756(6) . ?
C40 H48 1.0000 . ?
O17 C41 1.507(19) . ?
O17 H49 0.8400 . ?
C41 H50 0.9800 . ?
C41 H51 0.9800 . ?
C41 H52 0.9800 . ?
O18 C42 1.445(19) . ?
O18 H53 0.8400 . ?
C42 H54 0.9800 . ?
C42 H55 0.9800 . ?
C42 H56 0.9800 . ?

loop_
_geom_torsion_atom_site_label_1
_geom_torsion_atom_site_label_2
_geom_torsion_atom_site_label_3
_geom_torsion_atom_site_label_4
_geom_torsion
_geom_torsion_site_symmetry_1
_geom_torsion_site_symmetry_2
_geom_torsion_site_symmetry_3
_geom_torsion_site_symmetry_4
_geom_torsion_publ_flag
C6 C1 C2 O1 -179.6(3) . . . . ?
C10 C1 C2 O1 3.0(5) . . . . ?
C6 C1 C2 C3 1.6(5) . . . . ?
C10 C1 C2 C3 -175.8(3) . . . . ?
O1 C2 C3 O2 1.7(4) . . . . ?
C1 C2 C3 O2 -179.4(3) . . . . ?
O1 C2 C3 C4 -178.3(3) . . . . ?
C1 C2 C3 C4 0.6(5) . . . . ?
O2 C3 C4 C5 177.8(4) . . . . ?
C2 C3 C4 C5 -2.2(6) . . . . ?
C3 C4 C5 C6 1.6(7) . . . . ?
C4 C5 C6 C1 0.7(6) . . . . ?
C2 C1 C6 C5 -2.3(6) . . . . ?
C10 C1 C6 C5 175.3(4) . . . . ?
C1 C2 O1 Zn1 -6.8(5) . . . . ?
C3 C2 O1 Zn1 172.0(2) . . . . ?
O11 Zn1 O1 C2 91.9(3) . . . . ?
O5 Zn1 O1 C2 -167.8(3) . . . . ?
N2 Zn1 O1 C2 -81.8(3) . . . . ?
N1 Zn1 O1 C2 3.4(3) . . . . ?
C4 C3 O2 C7 -8.9(5) . . . . ?
C2 C3 O2 C7 171.1(3) . . . . ?
C3 O2 C7 C8 -177.6(3) . . . . ?
O2 C7 C8 C9 126.1(4) . . . . ?
C2 C1 C10 N1 4.5(5) . . . . ?
C6 C1 C10 N1 -173.0(3) . . . . ?
C1 C10 N1 O3 179.0(3) . . . . ?
C1 C10 N1 Zn1 -7.3(5) . . . . ?
O1 Zn1 N1 C10 3.5(3) . . . . ?
O11 Zn1 N1 C10 -112.9(3) . . . . ?
N2 Zn1 N1 C10 120.4(3) . . . . ?
O1 Zn1 N1 O3 176.4(2) . . . . ?
O11 Zn1 N1 O3 60.1(2) . . . . ?
N2 Zn1 N1 O3 -66.7(2) . . . . ?
C10 N1 O3 C11 -167.3(3) . . . . ?
Zn1 N1 O3 C11 18.7(3) . . . . ?
N1 O3 C11 C12 78.3(3) . . . . ?
O3 C11 C12 O4 -54.1(4) . . . . ?
C11 C12 O4 N2 -60.8(4) . . . . ?
C12 O4 N2 C13 -129.9(3) . . . . ?
C12 O4 N2 Zn1 78.3(3) . . . . ?
O1 Zn1 N2 C13 -59.1(3) . . . . ?
O11 Zn1 N2 C13 128.0(2) . . . . ?
O5 Zn1 N2 C13 34.2(3) . . . . ?
N1 Zn1 N2 C13 -145.6(3) . . . . ?
O1 Zn1 N2 O4 88.4(2) . . . . ?
O11 Zn1 N2 O4 -84.5(2) . . . . ?
O5 Zn1 N2 O4 -178.2(2) . . . . ?
N1 Zn1 N2 O4 1.9(2) . . . . ?
O4 N2 C13 C14 -177.1(3) . . . . ?
Zn1 N2 C13 C14 -27.1(4) . . . . ?
N2 C13 C14 C15 2.6(5) . . . . ?
N2 C13 C14 C19 -177.1(3) . . . . ?
C19 C14 C15 O5 -179.5(3) . . . . ?
C13 C14 C15 O5 0.8(5) . . . . ?
C19 C14 C15 C16 1.3(4) . . . . ?
C13 C14 C15 C16 -178.3(3) . . . . ?
O5 C15 C16 O6 0.6(4) . . . . ?
C14 C15 C16 O6 179.8(3) . . . . ?
O5 C15 C16 C17 179.5(3) . . . . ?
C14 C15 C16 C17 -1.2(4) . . . . ?
O6 C16 C17 C18 179.2(3) . . . . ?
C15 C16 C17 C18 0.3(4) . . . . ?
O6 C16 C17 C20 -1.3(5) . . . . ?
C15 C16 C17 C20 179.8(3) . . . . ?
C16 C17 C18 C19 0.6(5) . . . . ?
C20 C17 C18 C19 -179.0(3) . . . . ?
C17 C18 C19 C14 -0.5(5) . . . . ?
C15 C14 C19 C18 -0.5(4) . . . . ?
C13 C14 C19 C18 179.2(3) . . . . ?
C14 C15 O5 Zn1 22.6(4) . . . . ?
C16 C15 O5 Zn1 -158.2(2) . . . . ?
C14 C15 O5 Zn2 -179.8(2) . . . . ?
C16 C15 O5 Zn2 -0.6(3) . . . . ?
O1 Zn1 O5 C15 83.5(2) . . . . ?
O11 Zn1 O5 C15 -159.1(2) . . . . ?
N2 Zn1 O5 C15 -32.8(2) . . . . ?
O1 Zn1 O5 Zn2 -73.47(12) . . . . ?
O11 Zn1 O5 Zn2 43.94(13) . . . . ?
N2 Zn1 O5 Zn2 170.20(13) . . . . ?
O12 Zn2 O5 C15 171.6(2) . . . . ?
O6 Zn2 O5 C15 0.40(19) . . . . ?
O15 Zn2 O5 C15 -96.3(2) . . . . ?
O16 Zn2 O5 C15 85.4(2) . . . . ?
O12 Zn2 O5 Zn1 -27.90(13) . . . . ?
O6 Zn2 O5 Zn1 160.88(12) . . . . ?
O15 Zn2 O5 Zn1 64.21(12) . . . . ?
O16 Zn2 O5 Zn1 -114.10(12) . . . . ?
C17 C16 O6 Zn3 34.0(4) . . . . ?
C15 C16 O6 Zn3 -147.1(2) . . . . ?
C17 C16 O6 Zn2 -179.1(2) . . . . ?
C15 C16 O6 Zn2 -0.2(3) . . . . ?
O9 Zn3 O6 C16 69.8(2) . . . . ?
O14 Zn3 O6 C16 -163.9(2) . . . . ?
N4 Zn3 O6 C16 -48.9(6) . . . . ?
N3 Zn3 O6 C16 -44.1(2) . . . . ?
O9 Zn3 O6 Zn2 -75.52(13) . . . . ?
O14 Zn3 O6 Zn2 50.73(13) . . . . ?
N4 Zn3 O6 Zn2 165.7(4) . . . . ?
N3 Zn3 O6 Zn2 170.50(13) . . . . ?
O13 Zn2 O6 C16 173.7(2) . . . . ?
O5 Zn2 O6 C16 -0.09(18) . . . . ?
O15 Zn2 O6 C16 85.50(19) . . . . ?
O16 Zn2 O6 C16 -94.1(2) . . . . ?
O13 Zn2 O6 Zn3 -37.00(13) . . . . ?
O5 Zn2 O6 Zn3 149.22(12) . . . . ?
O15 Zn2 O6 Zn3 -125.19(11) . . . . ?
O16 Zn2 O6 Zn3 55.23(12) . . . . ?
C16 C17 C20 N3 -2.0(5) . . . . ?
C18 C17 C20 N3 177.5(3) . . . . ?
C17 C20 N3 O7 -173.4(3) . . . . ?
C17 C20 N3 Zn3 -25.8(4) . . . . ?
O9 Zn3 N3 C20 -54.1(3) . . . . ?
O14 Zn3 N3 C20 130.0(2) . . . . ?
O6 Zn3 N3 C20 39.8(2) . . . . ?
N4 Zn3 N3 C20 -141.1(3) . . . . ?
O9 Zn3 N3 O7 89.7(2) . . . . ?
O14 Zn3 N3 O7 -86.2(2) . . . . ?
O6 Zn3 N3 O7 -176.4(2) . . . . ?
N4 Zn3 N3 O7 2.7(2) . . . . ?
C20 N3 O7 C21 -137.3(3) . . . . ?
Zn3 N3 O7 C21 74.7(3) . . . . ?
N3 O7 C21 C22 -56.4(4) . . . . ?
O7 C21 C22 O8 -55.2(4) . . . . ?
C21 C22 O8 N4 75.4(3) . . . . ?
C22 O8 N4 C23 -154.6(3) . . . . ?
C22 O8 N4 Zn3 23.6(3) . . . . ?
O9 Zn3 N4 C23 -6.6(3) . . . . ?
O14 Zn3 N4 C23 -132.1(3) . . . . ?
O6 Zn3 N4 C23 112.7(5) . . . . ?
N3 Zn3 N4 C23 108.0(3) . . . . ?
O9 Zn3 N4 O8 175.4(2) . . . . ?
O14 Zn3 N4 O8 49.9(2) . . . . ?
O6 Zn3 N4 O8 -65.3(6) . . . . ?
N3 Zn3 N4 O8 -70.1(2) . . . . ?
O8 N4 C23 C24 -179.5(3) . . . . ?
Zn3 N4 C23 C24 2.2(5) . . . . ?
N4 C23 C24 C25 3.3(6) . . . . ?
N4 C23 C24 C29 -174.2(3) . . . . ?
C29 C24 C25 O9 176.2(3) . . . . ?
C23 C24 C25 O9 -1.1(5) . . . . ?
C29 C24 C25 C26 -1.9(5) . . . . ?
C23 C24 C25 C26 -179.2(3) . . . . ?
O9 C25 C26 O10 1.9(5) . . . . ?
C24 C25 C26 O10 -179.9(3) . . . . ?
O9 C25 C26 C27 -177.6(3) . . . . ?
C24 C25 C26 C27 0.6(5) . . . . ?
O10 C26 C27 C28 -178.6(4) . . . . ?
C25 C26 C27 C28 0.9(6) . . . . ?
C26 C27 C28 C29 -1.1(6) . . . . ?
C27 C28 C29 C24 -0.2(6) . . . . ?
C25 C24 C29 C28 1.7(6) . . . . ?
C23 C24 C29 C28 179.3(4) . . . . ?
C24 C25 O9 Zn3 -7.0(5) . . . . ?
C26 C25 O9 Zn3 171.0(2) . . . . ?
O14 Zn3 O9 C25 100.3(3) . . . . ?
O6 Zn3 O9 C25 -161.2(3) . . . . ?
N4 Zn3 O9 C25 9.1(3) . . . . ?
N3 Zn3 O9 C25 -75.3(3) . . . . ?
C27 C26 O10 C30 4.4(5) . . . . ?
C25 C26 O10 C30 -175.1(3) . . . . ?
C26 O10 C30 C31 177.0(3) . . . . ?
O10 C30 C31 C32 132.5(4) . . . . ?
O1 Zn1 O11 C33 59.0(3) . . . . ?
O5 Zn1 O11 C33 -40.9(3) . . . . ?
N2 Zn1 O11 C33 -128.1(3) . . . . ?
N1 Zn1 O11 C33 147.0(3) . . . . ?
O13 Zn2 O12 C33 174.7(3) . . . . ?
O5 Zn2 O12 C33 -10.4(3) . . . . ?
O15 Zn2 O12 C33 -97.3(3) . . . . ?
O16 Zn2 O12 C33 82.3(3) . . . . ?
Zn2 O12 C33 O11 23.9(6) . . . . ?
Zn2 O12 C33 C34 -154.8(3) . . . . ?
Zn1 O11 C33 O12 8.9(5) . . . . ?
Zn1 O11 C33 C34 -172.3(3) . . . . ?
O12 Zn2 O13 C35 176.4(4) . . . . ?
O6 Zn2 O13 C35 -12.0(4) . . . . ?
O15 Zn2 O13 C35 83.9(4) . . . . ?
O16 Zn2 O13 C35 -97.7(4) . . . . ?
O9 Zn3 O14 C35 70.3(4) . . . . ?
O6 Zn3 O14 C35 -29.7(4) . . . . ?
N4 Zn3 O14 C35 160.3(4) . . . . ?
N3 Zn3 O14 C35 -114.3(4) . . . . ?
Zn3 O14 C35 O13 -15.3(6) . . . . ?
Zn3 O14 C35 C36 162.6(3) . . . . ?
Zn2 O13 C35 O14 43.3(6) . . . . ?
Zn2 O13 C35 C36 -134.5(4) . . . . ?
O13 Zn2 O15 C37 43.8(3) . . . . ?
O12 Zn2 O15 C37 -46.9(3) . . . . ?
O5 Zn2 O15 C37 -143.8(3) . . . . ?
O6 Zn2 O15 C37 136.2(3) . . . . ?
O13 Zn2 O16 C38 -128.1(9) . . . . ?
O12 Zn2 O16 C38 -37.5(9) . . . . ?
O5 Zn2 O16 C38 59.3(9) . . . . ?
O6 Zn2 O16 C38 139.4(9) . . . . ?
O13 Zn2 O16 C39 -152.3(12) . . . . ?
O12 Zn2 O16 C39 -61.7(12) . . . . ?
O5 Zn2 O16 C39 35.1(12) . . . . ?
O6 Zn2 O16 C39 115.2(12) . . . . ?
